data_1542345
loop_
_publ_author_name
'Juli\'an, Alejandro'
'Jaseer, E. A.'
'Garc\'es, Karin'
'Fern\'andez-Alvarez, Francisco J.'
'Garc\'ia-Ordu\~na, Pilar'
'Lahoz, Fernando J.'
'Oro, Luis A.'

_publ_section_title
;
 Tuning the activity and selectivity of iridium-NSiN catalyzed
 CO2hydrosilylation processes
;
_journal_issue 12
_journal_name_full 'Catal. Sci. Technol.'
_journal_page_first 4410
_journal_paper_doi 10.1039/C5CY02139A
_journal_volume 6
_journal_year 2016
_chemical_formula_moiety 'C21 H26 F3 Ir N2 O4 Si'
_chemical_formula_sum 'C21 H26 F3 Ir N2 O4 Si'
_chemical_formula_weight 647.73
_chemical_name_systematic
;
 ?
;
_space_group_crystal_system monoclinic
_space_group_IT_number 15
_space_group_name_Hall '-C 2yc'
_space_group_name_H-M_alt 'C 1 2/c 1'
_symmetry_space_group_name_Hall '-C 2yc'
_symmetry_space_group_name_H-M 'C 1 2/c 1'
_atom_sites_solution_hydrogens mixed
_audit_creation_method SHELXL-2014
_audit_update_record
;
2015-12-02 deposited with the CCDC.
2016-01-28 downloaded from the CCDC.
;
_cell_angle_alpha 90
_cell_angle_beta 111.3040(10)
_cell_angle_gamma 90
_cell_formula_units_Z 8
_cell_length_a 28.2940(17)
_cell_length_b 11.0400(7)
_cell_length_c 15.2266(9)
_cell_measurement_reflns_used 7813
_cell_measurement_temperature 100(2)
_cell_measurement_theta_max 28.36
_cell_measurement_theta_min 2.292
_cell_volume 4431.3(5)
_computing_cell_refinement 'SAINT+ in APEX2 v. 2008.4 (Bruker AXS, 2008)'
_computing_data_collection 'SMART in APEX2 v. 2008.4 (Bruker AXS, 2008)'
_computing_data_reduction 'SAINT+ in APEX2 v. 2008.4 (Bruker AXS, 2008)'
_computing_molecular_graphics 'XP program, SHELXTL v6.12, Bruker2000'
_computing_publication_material 'XCIF program, PLATON(Spek, 1998)'
_computing_structure_refinement 'SHELXL-2014 (Sheldrick, 2014)'
_computing_structure_solution 'SHELXS-2013 (Sheldrick, 2013)'
_diffrn_ambient_temperature 100(2)
_diffrn_detector_area_resol_mean 8.26
_diffrn_measured_fraction_theta_full 0.999
_diffrn_measured_fraction_theta_max 0.998
_diffrn_measurement_device_type 'Bruker APEX CCD system'
_diffrn_measurement_method 'narrow \w frames'
_diffrn_radiation_monochromator graphite
_diffrn_radiation_source 'fine-focus sealed tube'
_diffrn_radiation_type MoK\a
_diffrn_radiation_wavelength 0.71073
_diffrn_reflns_av_R_equivalents 0.0609
_diffrn_reflns_av_unetI/netI 0.0529
_diffrn_reflns_Laue_measured_fraction_full 0.999
_diffrn_reflns_Laue_measured_fraction_max 0.998
_diffrn_reflns_limit_h_max 35
_diffrn_reflns_limit_h_min -35
_diffrn_reflns_limit_k_max 13
_diffrn_reflns_limit_k_min -13
_diffrn_reflns_limit_l_max 19
_diffrn_reflns_limit_l_min -17
_diffrn_reflns_number 20524
_diffrn_reflns_point_group_measured_fraction_full 0.999
_diffrn_reflns_point_group_measured_fraction_max 0.998
_diffrn_reflns_theta_full 25.242
_diffrn_reflns_theta_max 26.376
_diffrn_reflns_theta_min 1.545
_exptl_absorpt_coefficient_mu 6.137
_exptl_absorpt_correction_T_max 0.7089
_exptl_absorpt_correction_T_min 0.5482
_exptl_absorpt_correction_type multi-scan
_exptl_absorpt_process_details
;
 SADABS: Area-Detector Absorption Correction. (1996) Bruker-AXS 
 within APEX2 package.
;
_exptl_crystal_colour yellow
_exptl_crystal_density_diffrn 1.942
_exptl_crystal_description prismatic
_exptl_crystal_F_000 2528
_exptl_crystal_size_max 0.084
_exptl_crystal_size_mid 0.079
_exptl_crystal_size_min 0.067
_refine_diff_density_max 2.524
_refine_diff_density_min -3.963
_refine_diff_density_rms 0.228
_refine_ls_extinction_method none
_refine_ls_goodness_of_fit_ref 1.317
_refine_ls_hydrogen_treatment mixed
_refine_ls_matrix_type full
_refine_ls_number_parameters 301
_refine_ls_number_reflns 4525
_refine_ls_number_restraints 8
_refine_ls_restrained_S_all 1.317
_refine_ls_R_factor_all 0.0803
_refine_ls_R_factor_gt 0.0645
_refine_ls_shift/su_max 0.005
_refine_ls_shift/su_mean 0.000
_refine_ls_structure_factor_coef Fsqd
_refine_ls_weighting_details 'w=1/[\s^2^(Fo^2^)+160.5155P] where P=(Fo^2^+2Fc^2^)/3'
_refine_ls_weighting_scheme calc
_refine_ls_wR_factor_gt 0.1113
_refine_ls_wR_factor_ref 0.1155
_reflns_Friedel_coverage 0.000
_reflns_number_gt 3819
_reflns_number_total 4525
_reflns_threshold_expression 'I > 2\s(I)'
_cod_data_source_file c5cy02139a1.cif
_cod_data_source_block cmpnd_3
_cod_depositor_comments 'Adding full bibliography for 1542345.cif.'
_cod_database_code 1542345
_shelx_space_group_comment
;
The symmetry employed for this shelxl refinement is uniquely defined
by the following loop, which should always be used as a source of
symmetry information in preference to the above space-group names.
They are only intended as comments.
;
_shelxl_version_number 2014-3

loop_
_space_group_symop_operation_xyz
'x, y, z'
'-x, y, -z+1/2'
'x+1/2, y+1/2, z'
'-x+1/2, y+1/2, -z+1/2'
'-x, -y, -z'
'x, -y, z-1/2'
'-x+1/2, -y+1/2, -z'
'x+1/2, -y+1/2, z-1/2'

loop_
_atom_site_label
_atom_site_type_symbol
_atom_site_fract_x
_atom_site_fract_y
_atom_site_fract_z
_atom_site_U_iso_or_equiv
_atom_site_adp_type
_atom_site_occupancy
_atom_site_site_symmetry_order
_atom_site_calc_flag
_atom_site_refinement_flags_posn
_atom_site_refinement_flags_adp
Ir Ir 0.13742(2) 0.77769(4) 0.20088(3) 0.01510(11) Uani 1 1 d D .
H1 H 0.182(3) 0.878(7) 0.255(6) 0.018 Uiso 1 1 d D U
Si Si 0.18996(11) 0.6203(3) 0.2400(2) 0.0177(6) Uani 1 1 d . .
O1 O 0.2068(3) 0.6143(7) 0.3600(5) 0.0240(17) Uani 1 1 d . .
O2 O 0.1495(3) 0.5002(6) 0.2026(6) 0.0215(17) Uani 1 1 d . .
O3 O 0.0736(3) 0.9098(6) 0.1761(6) 0.0194(17) Uani 1 1 d . .
O4 O 0.1066(3) 1.0921(7) 0.1600(6) 0.0250(18) Uani 1 1 d . .
N1 N 0.1430(3) 0.7525(7) 0.3416(6) 0.0166(19) Uani 1 1 d . .
N2 N 0.0817(3) 0.6327(9) 0.1687(7) 0.019(2) Uani 1 1 d . .
F1 F 0.0200(3) 1.1708(7) 0.1850(7) 0.054(2) Uani 1 1 d . .
F2 F -0.0167(3) 1.0039(7) 0.1300(7) 0.049(2) Uani 1 1 d . .
F3 F 0.0065(3) 1.1261(9) 0.0424(6) 0.060(3) Uani 1 1 d . .
C1 C 0.2483(4) 0.5765(12) 0.2207(8) 0.029(3) Uani 1 1 d . .
H1A H 0.2547 0.4899 0.2338 0.043 Uiso 1 1 calc R U
H1B H 0.2770 0.6233 0.2630 0.043 Uiso 1 1 calc R U
H1C H 0.2443 0.5930 0.1551 0.043 Uiso 1 1 calc R U
C2 C 0.1780(4) 0.6775(10) 0.3974(8) 0.022(2) Uani 1 1 d . .
C3 C 0.1853(4) 0.6638(12) 0.4918(9) 0.032(3) Uani 1 1 d . .
H3 H 0.2117 0.6135 0.5313 0.038 Uiso 1 1 calc R U
C4 C 0.1536(4) 0.7240(12) 0.5280(8) 0.029(3) Uani 1 1 d . .
H4 H 0.1575 0.7145 0.5923 0.035 Uiso 1 1 calc R U
C5 C 0.1163(4) 0.7981(10) 0.4696(8) 0.026(3) Uani 1 1 d . .
H5 H 0.0937 0.8391 0.4926 0.031 Uiso 1 1 calc R U
C6 C 0.1123(4) 0.8120(10) 0.3782(8) 0.022(2) Uani 1 1 d . .
H6 H 0.0871 0.8652 0.3386 0.027 Uiso 1 1 calc R U
C7 C 0.0982(4) 0.5181(10) 0.1746(8) 0.021(2) Uani 1 1 d . .
C8 C 0.0661(5) 0.4208(11) 0.1528(9) 0.029(3) Uani 1 1 d . .
H8 H 0.0788 0.3405 0.1564 0.035 Uiso 1 1 calc R U
C9 C 0.0149(5) 0.4425(11) 0.1256(9) 0.028(3) Uani 1 1 d . .
H9 H -0.0082 0.3765 0.1109 0.034 Uiso 1 1 calc R U
C10 C -0.0031(4) 0.5601(11) 0.1196(8) 0.026(3) Uani 1 1 d . .
H10 H -0.0384 0.5761 0.1006 0.031 Uiso 1 1 calc R U
C11 C 0.0313(4) 0.6515(10) 0.1419(8) 0.019(2) Uani 1 1 d . .
H11 H 0.0193 0.7325 0.1384 0.022 Uiso 1 1 calc R U
C12 C 0.1163(4) 0.7778(11) 0.0487(8) 0.021(2) Uani 1 1 d . U
C13 C 0.1549(4) 0.8640(9) 0.0863(7) 0.016(2) Uani 1 1 d . U
C14 C 0.2055(4) 0.8536(10) 0.0771(8) 0.020(2) Uani 1 1 d . .
H14A H 0.2138 0.7672 0.0729 0.024 Uiso 1 1 calc R U
H14B H 0.2319 0.8888 0.1334 0.024 Uiso 1 1 calc R U
C15 C 0.2047(4) 0.9201(11) -0.0106(8) 0.022(2) Uani 1 1 d . .
H15A H 0.2372 0.9047 -0.0195 0.026 Uiso 1 1 calc R U
H15B H 0.2026 1.0082 -0.0004 0.026 Uiso 1 1 calc R U
C16 C 0.1608(4) 0.8841(10) -0.1014(8) 0.022(2) Uani 1 1 d . .
H16A H 0.1286 0.9110 -0.0958 0.026 Uiso 1 1 calc R U
H16B H 0.1647 0.9291 -0.1546 0.026 Uiso 1 1 calc R U
C17 C 0.1561(4) 0.7500(9) -0.1260(8) 0.020(2) Uani 1 1 d . .
H17A H 0.1890 0.7104 -0.0911 0.024 Uiso 1 1 calc R U
H17B H 0.1496 0.7414 -0.1941 0.024 Uiso 1 1 calc R U
C18 C 0.1145(4) 0.6824(10) -0.1041(8) 0.021(2) Uani 1 1 d . .
H18A H 0.1096 0.6026 -0.1358 0.025 Uiso 1 1 calc R U
H18B H 0.0825 0.7282 -0.1326 0.025 Uiso 1 1 calc R U
C19 C 0.1235(4) 0.6613(10) 0.0004(8) 0.023(2) Uani 1 1 d . .
H19A H 0.0995 0.5990 0.0056 0.027 Uiso 1 1 calc R U
H19B H 0.1583 0.6304 0.0329 0.027 Uiso 1 1 calc R U
C20 C 0.0726(4) 1.0215(10) 0.1587(8) 0.018(2) Uani 1 1 d . .
C21 C 0.0195(5) 1.0784(11) 0.1282(10) 0.031(3) Uani 1 1 d . .
H12 H 0.086(4) 0.810(9) 0.033(7) 0.01(3) Uiso 1 1 d . .
H13 H 0.142(4) 0.951(9) 0.096(7) 0.01(3) Uiso 1 1 d . .

loop_
_atom_site_aniso_label
_atom_site_aniso_U_11
_atom_site_aniso_U_22
_atom_site_aniso_U_33
_atom_site_aniso_U_23
_atom_site_aniso_U_13
_atom_site_aniso_U_12
Ir 0.01471(18) 0.01411(18) 0.0184(2) 0.0004(2) 0.00834(14) 0.00058(19)
Si 0.0149(14) 0.0203(16) 0.0188(16) 0.0043(12) 0.0072(12) 0.0085(12)
O1 0.023(4) 0.028(4) 0.019(4) 0.007(3) 0.005(3) 0.012(3)
O2 0.022(4) 0.016(4) 0.030(4) 0.003(3) 0.014(4) 0.003(3)
O3 0.025(4) 0.008(4) 0.032(5) 0.002(3) 0.017(4) 0.004(3)
O4 0.026(4) 0.021(4) 0.029(5) -0.004(3) 0.011(4) -0.008(3)
N1 0.022(4) 0.004(5) 0.026(5) -0.002(3) 0.011(4) -0.005(3)
N2 0.015(4) 0.025(5) 0.020(5) -0.004(4) 0.009(4) -0.002(4)
F1 0.063(6) 0.023(4) 0.099(7) -0.006(4) 0.055(5) 0.009(4)
F2 0.022(4) 0.034(4) 0.098(7) 0.005(4) 0.028(4) 0.000(3)
F3 0.039(5) 0.076(7) 0.061(6) 0.038(5) 0.013(4) 0.026(4)
C1 0.025(6) 0.040(8) 0.027(7) 0.012(6) 0.015(5) 0.019(5)
C2 0.024(6) 0.022(6) 0.023(6) -0.001(5) 0.012(5) -0.003(5)
C3 0.023(6) 0.050(8) 0.025(7) 0.011(6) 0.010(5) 0.003(6)
C4 0.038(6) 0.036(6) 0.023(6) -0.007(6) 0.021(5) -0.007(6)
C5 0.035(6) 0.024(7) 0.028(6) -0.001(5) 0.023(5) 0.000(5)
C6 0.019(5) 0.020(6) 0.030(6) -0.004(5) 0.012(5) -0.002(4)
C7 0.023(6) 0.023(6) 0.020(6) 0.011(5) 0.012(5) 0.017(5)
C8 0.039(7) 0.015(6) 0.031(7) -0.001(5) 0.011(6) -0.004(5)
C9 0.031(7) 0.018(6) 0.034(7) 0.000(5) 0.012(6) -0.010(5)
C10 0.012(5) 0.029(7) 0.032(7) 0.004(5) 0.003(5) -0.005(5)
C11 0.018(5) 0.016(6) 0.022(6) 0.000(4) 0.008(4) 0.001(4)
C12 0.019(5) 0.020(6) 0.021(5) 0.003(5) 0.006(4) 0.012(5)
C13 0.016(2) 0.016(2) 0.016(2) 0.0004(10) 0.0064(12) -0.0001(10)
C14 0.016(5) 0.024(6) 0.023(6) -0.003(5) 0.011(5) -0.003(4)
C15 0.018(5) 0.033(7) 0.019(6) -0.003(5) 0.012(5) -0.006(5)
C16 0.023(6) 0.027(6) 0.023(6) 0.007(5) 0.018(5) 0.008(5)
C17 0.020(5) 0.021(7) 0.019(6) -0.001(4) 0.006(4) 0.001(4)
C18 0.023(6) 0.018(6) 0.023(6) 0.005(4) 0.010(5) -0.005(4)
C19 0.019(5) 0.018(6) 0.028(7) 0.005(5) 0.006(5) -0.002(4)
C20 0.017(5) 0.016(6) 0.020(6) -0.002(4) 0.007(5) -0.001(4)
C21 0.024(6) 0.020(7) 0.051(9) 0.005(6) 0.016(6) 0.007(5)

loop_
_atom_type_symbol
_atom_type_description
_atom_type_scat_dispersion_real
_atom_type_scat_dispersion_imag
_atom_type_scat_source
C C 0.0033 0.0016 'International Tables Vol C Tables 4.2.6.8 and 6.1.1.4'
H H 0.0000 0.0000 'International Tables Vol C Tables 4.2.6.8 and 6.1.1.4'
N N 0.0061 0.0033 'International Tables Vol C Tables 4.2.6.8 and 6.1.1.4'
O O 0.0106 0.0060 'International Tables Vol C Tables 4.2.6.8 and 6.1.1.4'
F F 0.0171 0.0103 'International Tables Vol C Tables 4.2.6.8 and 6.1.1.4'
Si Si 0.0817 0.0704 'International Tables Vol C Tables 4.2.6.8 and 6.1.1.4'
Ir Ir -1.4442 7.9887 'International Tables Vol C Tables 4.2.6.8 and 6.1.1.4'

loop_
_geom_angle_atom_site_label_1
_geom_angle_atom_site_label_2
_geom_angle_atom_site_label_3
_geom_angle
N1 Ir C12 166.8(4)
N1 Ir N2 84.9(3)
C12 Ir N2 82.2(4)
N1 Ir C13 155.4(3)
C12 Ir C13 37.5(4)
N2 Ir C13 119.6(4)
N1 Ir Si 80.2(2)
C12 Ir Si 100.6(3)
N2 Ir Si 81.1(2)
C13 Ir Si 103.3(3)
N1 Ir O3 90.9(3)
C12 Ir O3 85.9(3)
N2 Ir O3 88.1(3)
C13 Ir O3 89.1(3)
Si Ir O3 166.5(2)
N1 Ir H1 79(4)
C12 Ir H1 114(4)
N2 Ir H1 164(4)
C13 Ir H1 76(4)
Si Ir H1 95(4)
O3 Ir H1 94(4)
O2 Si O1 102.5(4)
O2 Si C1 105.9(5)
O1 Si C1 104.0(5)
O2 Si Ir 102.5(3)
O1 Si Ir 102.4(3)
C1 Si Ir 135.5(4)
C2 O1 Si 117.1(7)
C7 O2 Si 119.9(7)
C20 O3 Ir 128.9(7)
C2 N1 C6 118.5(9)
C2 N1 Ir 119.6(7)
C6 N1 Ir 122.0(7)
C7 N2 C11 118.0(10)
C7 N2 Ir 118.3(7)
C11 N2 Ir 123.7(8)
Si C1 H1A 109.5
Si C1 H1B 109.5
H1A C1 H1B 109.5
Si C1 H1C 109.5
H1A C1 H1C 109.5
H1B C1 H1C 109.5
N1 C2 O1 118.4(10)
N1 C2 C3 121.7(10)
O1 C2 C3 119.9(10)
C4 C3 C2 119.3(11)
C4 C3 H3 120.4
C2 C3 H3 120.4
C5 C4 C3 118.9(10)
C5 C4 H4 120.5
C3 C4 H4 120.5
C6 C5 C4 119.2(10)
C6 C5 H5 120.4
C4 C5 H5 120.4
N1 C6 C5 122.3(11)
N1 C6 H6 118.9
C5 C6 H6 118.9
N2 C7 C8 122.8(11)
N2 C7 O2 117.3(10)
C8 C7 O2 119.8(10)
C7 C8 C9 118.0(11)
C7 C8 H8 121.0
C9 C8 H8 121.0
C8 C9 C10 120.3(11)
C8 C9 H9 119.8
C10 C9 H9 119.8
C11 C10 C9 117.8(10)
C11 C10 H10 121.1
C9 C10 H10 121.1
N2 C11 C10 123.0(10)
N2 C11 H11 118.5
C10 C11 H11 118.5
C13 C12 C19 123.1(9)
C13 C12 Ir 72.2(6)
C19 C12 Ir 118.7(7)
C13 C12 H12 112(7)
C19 C12 H12 120(7)
Ir C12 H12 99(6)
C12 C13 C14 122.7(10)
C12 C13 Ir 70.3(6)
C14 C13 Ir 122.8(7)
C12 C13 H13 115(5)
C14 C13 H13 118(5)
Ir C13 H13 96(5)
C13 C14 C15 109.7(9)
C13 C14 H14A 109.7
C15 C14 H14A 109.7
C13 C14 H14B 109.7
C15 C14 H14B 109.7
H14A C14 H14B 108.2
C14 C15 C16 114.5(9)
C14 C15 H15A 108.6
C16 C15 H15A 108.6
C14 C15 H15B 108.6
C16 C15 H15B 108.6
H15A C15 H15B 107.6
C17 C16 C15 116.2(9)
C17 C16 H16A 108.2
C15 C16 H16A 108.2
C17 C16 H16B 108.2
C15 C16 H16B 108.2
H16A C16 H16B 107.4
C16 C17 C18 115.3(9)
C16 C17 H17A 108.5
C18 C17 H17A 108.5
C16 C17 H17B 108.5
C18 C17 H17B 108.5
H17A C17 H17B 107.5
C17 C18 C19 116.7(9)
C17 C18 H18A 108.1
C19 C18 H18A 108.1
C17 C18 H18B 108.1
C19 C18 H18B 108.1
H18A C18 H18B 107.3
C12 C19 C18 111.7(9)
C12 C19 H19A 109.3
C18 C19 H19A 109.3
C12 C19 H19B 109.3
C18 C19 H19B 109.3
H19A C19 H19B 107.9
O4 C20 O3 131.0(10)
O4 C20 C21 114.8(10)
O3 C20 C21 114.2(9)
F2 C21 F3 109.1(11)
F2 C21 F1 106.7(10)
F3 C21 F1 105.5(10)
F2 C21 C20 114.8(10)
F3 C21 C20 110.5(10)
F1 C21 C20 109.7(11)

loop_
_geom_bond_atom_site_label_1
_geom_bond_atom_site_label_2
_geom_bond_distance
Ir N1 2.109(9)
Ir C12 2.172(11)
Ir N2 2.174(9)
Ir C13 2.196(10)
Ir Si 2.223(3)
Ir O3 2.244(7)
Ir H1 1.648(10)
Si O2 1.708(8)
Si O1 1.715(8)
Si C1 1.844(11)
O1 C2 1.345(12)
O2 C7 1.372(13)
O3 C20 1.259(12)
O4 C20 1.234(12)
N1 C2 1.334(14)
N1 C6 1.360(13)
N2 C7 1.341(14)
N2 C11 1.349(13)
F1 C21 1.335(15)
F2 C21 1.322(14)
F3 C21 1.330(15)
C1 H1A 0.9800
C1 H1B 0.9800
C1 H1C 0.9800
C2 C3 1.385(16)
C3 C4 1.381(16)
C3 H3 0.9500
C4 C5 1.375(17)
C4 H4 0.9500
C5 C6 1.363(15)
C5 H5 0.9500
C6 H6 0.9500
C7 C8 1.367(16)
C8 C9 1.376(17)
C8 H8 0.9500
C9 C10 1.386(16)
C9 H9 0.9500
C10 C11 1.357(15)
C10 H10 0.9500
C11 H11 0.9500
C12 C13 1.404(15)
C12 C19 1.531(15)
C12 H12 0.87(10)
C13 C14 1.492(13)
C13 H13 1.06(10)
C14 C15 1.517(15)
C14 H14A 0.9900
C14 H14B 0.9900
C15 C16 1.538(15)
C15 H15A 0.9900
C15 H15B 0.9900
C16 C17 1.521(15)
C16 H16A 0.9900
C16 H16B 0.9900
C17 C18 1.528(13)
C17 H17A 0.9900
C17 H17B 0.9900
C18 C19 1.535(15)
C18 H18A 0.9900
C18 H18B 0.9900
C19 H19A 0.9900
C19 H19B 0.9900
C20 C21 1.536(15)

loop_
_geom_torsion_atom_site_label_1
_geom_torsion_atom_site_label_2
_geom_torsion_atom_site_label_3
_geom_torsion_atom_site_label_4
_geom_torsion
O2 Si O1 C2 -90.6(8)
C1 Si O1 C2 159.2(8)
Ir Si O1 C2 15.3(8)
O1 Si O2 C7 95.5(8)
C1 Si O2 C7 -155.8(8)
Ir Si O2 C7 -10.4(8)
C6 N1 C2 O1 176.9(9)
Ir N1 C2 O1 -4.1(13)
C6 N1 C2 C3 -3.1(16)
Ir N1 C2 C3 175.9(9)
Si O1 C2 N1 -8.6(13)
Si O1 C2 C3 171.4(9)
N1 C2 C3 C4 3.7(18)
O1 C2 C3 C4 -176.4(11)
C2 C3 C4 C5 -1.3(19)
C3 C4 C5 C6 -1.3(18)
C2 N1 C6 C5 0.4(15)
Ir N1 C6 C5 -178.6(8)
C4 C5 C6 N1 1.9(17)
C11 N2 C7 C8 1.3(16)
Ir N2 C7 C8 -177.8(9)
C11 N2 C7 O2 -179.5(9)
Ir N2 C7 O2 1.4(12)
Si O2 C7 N2 6.7(13)
Si O2 C7 C8 -174.1(9)
N2 C7 C8 C9 -1.3(18)
O2 C7 C8 C9 179.5(10)
C7 C8 C9 C10 0.8(19)
C8 C9 C10 C11 -0.4(18)
C7 N2 C11 C10 -0.8(16)
Ir N2 C11 C10 178.2(9)
C9 C10 C11 N2 0.4(18)
C19 C12 C13 C14 3.9(17)
Ir C12 C13 C14 117.0(10)
C19 C12 C13 Ir -113.1(10)
C12 C13 C14 C15 91.9(12)
Ir C13 C14 C15 178.4(7)
C13 C14 C15 C16 -52.2(12)
C14 C15 C16 C17 -55.2(12)
C15 C16 C17 C18 102.5(11)
C16 C17 C18 C19 -70.8(13)
C13 C12 C19 C18 -84.7(13)
Ir C12 C19 C18 -171.3(7)
C17 C18 C19 C12 74.3(12)
Ir O3 C20 O4 -8.8(18)
Ir O3 C20 C21 169.5(8)
O4 C20 C21 F2 -177.7(11)
O3 C20 C21 F2 3.8(16)
O4 C20 C21 F3 58.5(14)
O3 C20 C21 F3 -120.1(11)
O4 C20 C21 F1 -57.5(14)
O3 C20 C21 F1 124.0(11)
